data_4032749
loop_
_publ_author_name
'Huang, Jiuzhong'
'Zheng, Jia'
'Wu, Wanqing'
'Li, Jianxiao'
'Ma, Zhiqiang'
'Ren, Yanwei'
'Jiang, Huanfeng'

_publ_section_title
;
 Palladium-Catalyzed Intermolecular Oxidative Cyclization of
 Allyltosylamides with AcOH: Assembly of 3-Pyrrolin-2-ones.
;
_journal_issue 15
_journal_name_full 'The Journal of organic chemistry'
_journal_page_first 8191
_journal_page_last 8198
_journal_paper_doi 10.1021/acs.joc.7b00804
_journal_volume 82
_journal_year 2017
_chemical_formula_sum 'C18 H17 N O3 S'
_chemical_formula_weight 327.39
_chemical_name_systematic
; 
 ? 
;
_space_group_IT_number 14
_symmetry_cell_setting monoclinic
_symmetry_space_group_name_Hall '-P 2ybc'
_symmetry_space_group_name_H-M 'P 1 21/c 1'
_atom_sites_solution_hydrogens geom
_atom_sites_solution_primary direct
_atom_sites_solution_secondary difmap
_audit_creation_method SHELXL-97
_cell_angle_alpha 90.00
_cell_angle_beta 94.97(3)
_cell_angle_gamma 90.00
_cell_formula_units_Z 4
_cell_length_a 16.890(3)
_cell_length_b 8.0184(16)
_cell_length_c 11.924(2)
_cell_measurement_reflns_used 12164
_cell_measurement_temperature 293(2)
_cell_measurement_theta_max 25.00
_cell_measurement_theta_min 3.07
_cell_volume 1608.8(5)
_computing_structure_refinement 'SHELXL-97 (Sheldrick, 1997)'
_computing_structure_solution 'SHELXS-97 (Sheldrick, 1990)'
_diffrn_ambient_temperature 293(2)
_diffrn_measured_fraction_theta_full 0.999
_diffrn_measured_fraction_theta_max 0.999
_diffrn_measurement_device_type Rigaku
_diffrn_radiation_monochromator graphite
_diffrn_radiation_source 'fine-focus sealed tube'
_diffrn_radiation_type MoK\a
_diffrn_radiation_wavelength 0.71073
_diffrn_reflns_av_R_equivalents 0.1115
_diffrn_reflns_av_sigmaI/netI 0.1035
_diffrn_reflns_limit_h_max 20
_diffrn_reflns_limit_h_min -20
_diffrn_reflns_limit_k_max 9
_diffrn_reflns_limit_k_min -8
_diffrn_reflns_limit_l_max 13
_diffrn_reflns_limit_l_min -14
_diffrn_reflns_number 12164
_diffrn_reflns_theta_full 25.00
_diffrn_reflns_theta_max 25.00
_diffrn_reflns_theta_min 3.07
_exptl_absorpt_coefficient_mu 0.215
_exptl_crystal_colour colorless
_exptl_crystal_density_diffrn 1.352
_exptl_crystal_density_method 'not measured'
_exptl_crystal_description block
_exptl_crystal_F_000 688
_exptl_crystal_size_max 0.2
_exptl_crystal_size_mid 0.2
_exptl_crystal_size_min 0.2
_refine_diff_density_max 0.224
_refine_diff_density_min -0.222
_refine_diff_density_rms 0.048
_refine_ls_extinction_method none
_refine_ls_goodness_of_fit_ref 1.006
_refine_ls_hydrogen_treatment mixed
_refine_ls_matrix_type full
_refine_ls_number_parameters 208
_refine_ls_number_reflns 2832
_refine_ls_number_restraints 0
_refine_ls_restrained_S_all 1.006
_refine_ls_R_factor_all 0.1192
_refine_ls_R_factor_gt 0.0586
_refine_ls_shift/su_max 0.000
_refine_ls_shift/su_mean 0.000
_refine_ls_structure_factor_coef Fsqd
_refine_ls_weighting_details 'calc w=1/[\s^2^(Fo^2^)+(0.0645P)^2^+0.0000P] where P=(Fo^2^+2Fc^2^)/3'
_refine_ls_weighting_scheme calc
_refine_ls_wR_factor_gt 0.1247
_refine_ls_wR_factor_ref 0.1507
_reflns_number_gt 1578
_reflns_number_total 2832
_reflns_threshold_expression >2sigma(I)
_cod_data_source_file jo7b00804_si_002.cif
_cod_data_source_block huang
_cod_original_cell_volume 1608.8(6)
_cod_original_sg_symbol_H-M P21/c
_cod_database_code 4032749

loop_
_symmetry_equiv_pos_as_xyz
'x, y, z'
'-x, y+1/2, -z+1/2'
'-x, -y, -z'
'x, -y-1/2, z-1/2'

loop_
_atom_site_label
_atom_site_type_symbol
_atom_site_fract_x
_atom_site_fract_y
_atom_site_fract_z
_atom_site_U_iso_or_equiv
_atom_site_adp_type
_atom_site_occupancy
_atom_site_symmetry_multiplicity
_atom_site_calc_flag
_atom_site_refinement_flags
S1 S 0.22825(5) 0.29766(12) 0.51198(7) 0.0582(3) Uani 1 1 d .
N1 N 0.25559(15) 0.1100(3) 0.4763(2) 0.0494(7) Uani 1 1 d .
O1 O 0.22014(15) 0.2950(4) 0.63010(18) 0.0785(8) Uani 1 1 d .
C4 C 0.2951(2) 0.0814(4) 0.3736(2) 0.0537(9) Uani 1 1 d .
H4A H 0.3491 0.1240 0.3810 0.064 Uiso 1 1 calc R
H4B H 0.2661 0.1330 0.3089 0.064 Uiso 1 1 calc R
O2 O 0.28372(14) 0.4064(3) 0.4670(2) 0.0759(8) Uani 1 1 d .
C12 C 0.13485(19) 0.3295(4) 0.4415(2) 0.0478(8) Uani 1 1 d .
C17 C 0.1292(2) 0.4079(4) 0.3384(3) 0.0571(9) Uani 1 1 d .
H17A H 0.1746 0.4446 0.3070 0.069 Uiso 1 1 calc R
C13 C 0.0680(2) 0.2755(5) 0.4864(3) 0.0591(10) Uani 1 1 d .
H13A H 0.0721 0.2233 0.5563 0.071 Uiso 1 1 calc R
C1 C 0.2277(2) -0.0407(5) 0.5173(3) 0.0588(9) Uani 1 1 d .
C15 C -0.0124(2) 0.3779(5) 0.3264(3) 0.0587(9) Uani 1 1 d .
O3 O 0.18622(18) -0.0539(4) 0.5946(2) 0.0896(9) Uani 1 1 d .
C16 C 0.0555(2) 0.4311(5) 0.2826(3) 0.0610(10) Uani 1 1 d .
H16A H 0.0516 0.4844 0.2131 0.073 Uiso 1 1 calc R
C3 C 0.2941(2) -0.1021(5) 0.3642(3) 0.0568(9) Uani 1 1 d .
C18 C -0.0926(2) 0.4022(6) 0.2635(3) 0.0859(13) Uani 1 1 d .
H18A H -0.1330 0.3578 0.3071 0.129 Uiso 1 1 calc R
H18B H -0.0943 0.3452 0.1926 0.129 Uiso 1 1 calc R
H18C H -0.1020 0.5191 0.2508 0.129 Uiso 1 1 calc R
C14 C -0.0053(2) 0.2975(5) 0.4293(3) 0.0664(10) Uani 1 1 d .
H14A H -0.0505 0.2582 0.4600 0.080 Uiso 1 1 calc R
C2 C 0.2574(2) -0.1675(5) 0.4464(3) 0.0652(10) Uani 1 1 d .
H2A H 0.2515 -0.2815 0.4575 0.078 Uiso 1 1 calc R
C6 C 0.4179(2) -0.1547(5) 0.2681(3) 0.0651(10) Uani 1 1 d .
C5 C 0.3306(2) -0.1850(6) 0.2694(3) 0.0813(13) Uani 1 1 d .
H5A H 0.3040 -0.1456 0.1989 0.098 Uiso 1 1 calc R
H5B H 0.3215 -0.3042 0.2737 0.098 Uiso 1 1 calc R
C11 C 0.4514(3) -0.1248(6) 0.1712(4) 0.0967(15) Uani 1 1 d .
H11A H 0.4188 -0.1160 0.1044 0.116 Uiso 1 1 calc R
C7 C 0.4682(3) -0.1628(6) 0.3632(3) 0.0970(16) Uani 1 1 d .
H7A H 0.4479 -0.1823 0.4320 0.116 Uiso 1 1 calc R
C9 C 0.5800(3) -0.1176(6) 0.2623(5) 0.0939(14) Uani 1 1 d .
H9A H 0.6347 -0.1076 0.2603 0.113 Uiso 1 1 calc R
C10 C 0.5317(4) -0.1069(7) 0.1682(5) 0.1099(18) Uani 1 1 d .
H10A H 0.5528 -0.0872 0.0999 0.132 Uiso 1 1 calc R
C8 C 0.5484(3) -0.1427(7) 0.3590(4) 0.1108(18) Uani 1 1 d .
H8A H 0.5816 -0.1468 0.4255 0.133 Uiso 1 1 calc R

loop_
_atom_site_aniso_label
_atom_site_aniso_U_11
_atom_site_aniso_U_22
_atom_site_aniso_U_33
_atom_site_aniso_U_23
_atom_site_aniso_U_13
_atom_site_aniso_U_12
S1 0.0544(6) 0.0554(6) 0.0631(6) -0.0101(4) -0.0038(4) 0.0041(5)
N1 0.0530(18) 0.0478(18) 0.0479(14) -0.0018(13) 0.0068(12) 0.0057(14)
O1 0.085(2) 0.101(2) 0.0474(15) -0.0227(13) -0.0052(12) 0.0197(16)
C4 0.052(2) 0.061(2) 0.0477(19) 0.0018(15) 0.0026(15) -0.0009(18)
O2 0.0583(16) 0.0552(17) 0.113(2) -0.0048(14) 0.0007(14) -0.0111(13)
C12 0.047(2) 0.048(2) 0.0484(18) -0.0016(15) 0.0039(15) 0.0041(16)
C17 0.053(2) 0.056(2) 0.063(2) 0.0009(17) 0.0131(17) 0.0030(18)
C13 0.052(2) 0.069(3) 0.056(2) 0.0057(17) 0.0044(18) 0.0055(19)
C1 0.054(2) 0.060(3) 0.063(2) 0.0090(19) 0.0082(18) 0.0077(19)
C15 0.053(2) 0.057(2) 0.064(2) -0.0084(18) -0.0032(17) 0.0105(19)
O3 0.095(2) 0.086(2) 0.094(2) 0.0138(16) 0.0427(17) 0.0009(17)
C16 0.068(3) 0.063(3) 0.052(2) 0.0032(16) 0.0019(18) 0.010(2)
C3 0.047(2) 0.057(3) 0.065(2) -0.0137(18) -0.0029(17) 0.0011(19)
C18 0.066(3) 0.089(3) 0.098(3) -0.002(2) -0.016(2) 0.016(2)
C14 0.052(2) 0.074(3) 0.075(3) 0.003(2) 0.0112(19) -0.001(2)
C2 0.061(2) 0.046(2) 0.089(3) -0.0011(19) 0.004(2) -0.0011(19)
C6 0.067(3) 0.068(3) 0.061(2) -0.0162(18) 0.007(2) 0.012(2)
C5 0.066(3) 0.095(3) 0.082(3) -0.036(2) 0.001(2) 0.009(2)
C11 0.092(4) 0.126(5) 0.072(3) -0.004(3) 0.005(3) 0.021(3)
C7 0.070(3) 0.156(5) 0.065(3) 0.000(3) 0.004(2) 0.011(3)
C9 0.071(3) 0.084(4) 0.130(4) -0.019(3) 0.024(3) 0.007(3)
C10 0.099(4) 0.137(5) 0.099(4) 0.013(3) 0.039(3) 0.015(4)
C8 0.068(3) 0.168(6) 0.095(4) -0.013(3) -0.003(3) 0.013(3)

loop_
_atom_type_symbol
_atom_type_description
_atom_type_scat_dispersion_real
_atom_type_scat_dispersion_imag
_atom_type_scat_source
C C 0.0033 0.0016 'International Tables Vol C Tables 4.2.6.8 and 6.1.1.4'
H H 0.0000 0.0000 'International Tables Vol C Tables 4.2.6.8 and 6.1.1.4'
N N 0.0061 0.0033 'International Tables Vol C Tables 4.2.6.8 and 6.1.1.4'
O O 0.0106 0.0060 'International Tables Vol C Tables 4.2.6.8 and 6.1.1.4'
S S 0.1246 0.1234 'International Tables Vol C Tables 4.2.6.8 and 6.1.1.4'

loop_
_geom_angle_atom_site_label_1
_geom_angle_atom_site_label_2
_geom_angle_atom_site_label_3
_geom_angle
O2 S1 O1 120.34(16)
O2 S1 N1 104.82(16)
O1 S1 N1 107.18(15)
O2 S1 C12 109.15(16)
O1 S1 C12 108.56(16)
N1 S1 C12 105.83(14)
C1 N1 C4 110.4(3)
C1 N1 S1 126.2(2)
C4 N1 S1 121.3(2)
N1 C4 C3 102.5(3)
C13 C12 C17 120.1(3)
C13 C12 S1 120.7(3)
C17 C12 S1 119.2(3)
C16 C17 C12 119.0(3)
C12 C13 C14 120.5(3)
O3 C1 N1 125.2(3)
O3 C1 C2 129.8(4)
N1 C1 C2 105.0(3)
C16 C15 C14 118.2(3)
C16 C15 C18 121.3(3)
C14 C15 C18 120.5(4)
C15 C16 C17 121.9(3)
C2 C3 C4 110.2(3)
C2 C3 C5 129.9(4)
C4 C3 C5 119.9(3)
C13 C14 C15 120.4(3)
C3 C2 C1 111.5(4)
C11 C6 C7 116.3(4)
C11 C6 C5 121.6(4)
C7 C6 C5 122.0(4)
C3 C5 C6 114.1(3)
C6 C11 C10 122.0(4)
C6 C7 C8 120.9(4)
C8 C9 C10 118.7(5)
C9 C10 C11 120.5(5)
C9 C8 C7 121.4(5)

loop_
_geom_bond_atom_site_label_1
_geom_bond_atom_site_label_2
_geom_bond_distance
S1 O2 1.419(3)
S1 O1 1.427(2)
S1 N1 1.641(3)
S1 C12 1.741(3)
N1 C1 1.400(4)
N1 C4 1.463(4)
C4 C3 1.476(5)
C12 C13 1.362(4)
C12 C17 1.377(4)
C17 C16 1.372(5)
C13 C14 1.371(4)
C1 O3 1.210(4)
C1 C2 1.441(5)
C15 C16 1.368(5)
C15 C14 1.383(5)
C15 C18 1.504(5)
C3 C2 1.313(5)
C3 C5 1.491(5)
C6 C11 1.352(5)
C6 C7 1.359(5)
C6 C5 1.495(5)
C11 C10 1.367(6)
C7 C8 1.370(6)
C9 C8 1.327(6)
C9 C10 1.331(6)
